data_7059728
loop_
_publ_author_name
'Ramesh, Golla'
'P., Raghavendra Kumar'
'Pillegowda, Manohar'
'Periyasamy, Ganga'
'Suchetan, P. A.'
'Butcher, R. J.'
'Foro, Sabine'
'Nagaraju, G.'

_publ_section_title
;
 Synthesis, crystal structures, photophysical, electrochemical studies,
 DFT and TD-DFT calculations and Hirshfeld analysis of new
 2,2&#x2032;:6&#x2032;,2&#x2032;&#x2032;-terpyridine ligands with pendant
 4&#x2032;-(trimethoxyphenyl) groups and their homoleptic ruthenium
 complexes
;
_journal_issue 27
_journal_name_full 'New Journal of Chemistry'
_journal_page_first 11471
_journal_page_last 11489
_journal_paper_doi 10.1039/D0NJ00046A
_journal_volume 44
_journal_year 2020
_chemical_formula_moiety 'C48 H42 N6 O6 Ru, 2(F6 P)'
_chemical_formula_sum 'C48 H42 F12 N6 O6 P2 Ru'
_chemical_formula_weight 1189.88
_space_group_crystal_system triclinic
_space_group_IT_number 2
_space_group_name_Hall '-P 1'
_space_group_name_H-M_alt 'P -1'
_atom_sites_solution_hydrogens geom
_audit_creation_method SHELXL-2014/6
_audit_update_record
;
2020-06-02 deposited with the CCDC.	2020-06-10 downloaded from the CCDC.
;
_cell_angle_alpha 63.300(4)
_cell_angle_beta 87.460(5)
_cell_angle_gamma 89.376(6)
_cell_formula_units_Z 2
_cell_length_a 8.8332(5)
_cell_length_b 17.4183(9)
_cell_length_c 17.9294(9)
_cell_measurement_reflns_used 8049
_cell_measurement_temperature 293(2)
_cell_measurement_theta_max 27.87
_cell_measurement_theta_min 2.55
_cell_volume 2461.9(2)
_computing_cell_refinement
;
CrysAlis RED (Oxford Diffraction Ltd., 2009)
;
_computing_data_collection
;
CrysAlis CCD (Oxford Diffraction Ltd., 2009)
;
_computing_data_reduction
;
CrysAlis RED (Oxford Diffraction Ltd., 2009)
;
_computing_molecular_graphics 'PLATON (Spek, 2003)'
_computing_publication_material 'SHELXL-2014/6 (Sheldrick, 2014)'
_computing_structure_refinement 'SHELXL-2014/6 (Sheldrick, 2014)'
_computing_structure_solution 'SHELXL-2014 (Sheldrick, 2014)'
_diffrn_ambient_temperature 293(2)
_diffrn_measured_fraction_theta_full 0.999
_diffrn_measured_fraction_theta_max 0.999
_diffrn_measurement_device_type
;  
Oxford Diffraction Xcalibur (TM) Single Crystal X-ray Diffractometer 
with Sapphire CCD Detector.
;
_diffrn_measurement_method
;
Rotation method data acquisition using omega scans.
;
_diffrn_radiation_type MoK\a
_diffrn_radiation_wavelength 0.71073
_diffrn_reflns_av_R_equivalents 0.0161
_diffrn_reflns_av_unetI/netI 0.0293
_diffrn_reflns_Laue_measured_fraction_full 0.999
_diffrn_reflns_Laue_measured_fraction_max 0.999
_diffrn_reflns_limit_h_max 10
_diffrn_reflns_limit_h_min -10
_diffrn_reflns_limit_k_max 13
_diffrn_reflns_limit_k_min -20
_diffrn_reflns_limit_l_max 21
_diffrn_reflns_limit_l_min -21
_diffrn_reflns_number 17427
_diffrn_reflns_point_group_measured_fraction_full 0.999
_diffrn_reflns_point_group_measured_fraction_max 0.999
_diffrn_reflns_theta_full 25.242
_diffrn_reflns_theta_max 25.348
_diffrn_reflns_theta_min 2.546
_diffrn_source 'Enhance (Mo) X-ray Source'
_exptl_absorpt_coefficient_mu 0.485
_exptl_absorpt_correction_T_max 0.971
_exptl_absorpt_correction_T_min 0.822
_exptl_absorpt_correction_type multi-scan
_exptl_absorpt_process_details
;
CrysAlis RED, Oxford Diffraction Ltd., 2009
Empirical absorption correction using spherical harmonics,
implemented in SCALE3 ABSPACK scaling algorithm.
;
_exptl_crystal_colour red
_exptl_crystal_density_diffrn 1.605
_exptl_crystal_description plate
_exptl_crystal_F_000 1204
_exptl_crystal_size_max 0.420
_exptl_crystal_size_mid 0.220
_exptl_crystal_size_min 0.060
_refine_diff_density_max 0.701
_refine_diff_density_min -0.440
_refine_diff_density_rms 0.064
_refine_ls_extinction_method none
_refine_ls_goodness_of_fit_ref 1.047
_refine_ls_hydrogen_treatment constr
_refine_ls_matrix_type full
_refine_ls_number_parameters 719
_refine_ls_number_reflns 9018
_refine_ls_number_restraints 18
_refine_ls_restrained_S_all 1.058
_refine_ls_R_factor_all 0.0511
_refine_ls_R_factor_gt 0.0389
_refine_ls_shift/su_max 0.006
_refine_ls_shift/su_mean 0.000
_refine_ls_structure_factor_coef Fsqd
_refine_ls_weighting_details 'w=1/[\s^2^(Fo^2^)+(0.0660P)^2^+0.8255P] where P=(Fo^2^+2Fc^2^)/3'
_refine_ls_weighting_scheme calc
_refine_ls_wR_factor_gt 0.1011
_refine_ls_wR_factor_ref 0.1072
_reflns_Friedel_coverage 0.000
_reflns_number_gt 7457
_reflns_number_total 9018
_reflns_threshold_expression 'I > 2\s(I)'
_cod_data_source_file d0nj00046a2.cif
_cod_data_source_block I_Global_PRKD_393
_cod_depositor_comments
;Adding full bibliography for 7059727--7059730.cif.

 Adding full bibliography for 7059727--7059730.cif.
;
_cod_database_code 7059728
_shelx_space_group_comment
;
The symmetry employed for this shelxl refinement is uniquely defined
by the following loop, which should always be used as a source of
symmetry information in preference to the above space-group names.
They are only intended as comments.
;
_shelx_estimated_absorpt_t_min 0.822
_shelx_estimated_absorpt_t_max 0.971
_shelxl_version_number 2014/6

loop_
_space_group_symop_operation_xyz
'x, y, z'
'-x, -y, -z'

loop_
_atom_site_label
_atom_site_type_symbol
_atom_site_fract_x
_atom_site_fract_y
_atom_site_fract_z
_atom_site_U_iso_or_equiv
_atom_site_adp_type
_atom_site_occupancy
_atom_site_site_symmetry_order
_atom_site_calc_flag
_atom_site_refinement_flags_posn
_atom_site_refinement_flags_adp
_atom_site_refinement_flags_occupancy
_atom_site_disorder_assembly
_atom_site_disorder_group
C1A C 0.8186(4) 0.0736(2) 0.6426(2) 0.0457(8) Uani 1 1 d . . . . .
H1A H 0.7917 0.1301 0.6283 0.055 Uiso 1 1 calc R U . . .
C2A C 0.9564(4) 0.0582(2) 0.6138(2) 0.0590(10) Uani 1 1 d . . . . .
H2A H 1.0211 0.1036 0.5804 0.071 Uiso 1 1 calc R U . . .
C3A C 0.9982(4) -0.0249(2) 0.6346(2) 0.0587(9) Uani 1 1 d . . . . .
H3A H 1.0910 -0.0364 0.6153 0.070 Uiso 1 1 calc R U . . .
C4A C 0.9001(3) -0.0914(2) 0.6847(2) 0.0445(7) Uani 1 1 d . . . . .
H4A H 0.9276 -0.1481 0.7006 0.053 Uiso 1 1 calc R U . . .
C5A C 0.7617(3) -0.07292(17) 0.71082(17) 0.0329(6) Uani 1 1 d . . . . .
C10A C 0.6461(3) -0.13864(17) 0.75910(17) 0.0326(6) Uani 1 1 d . . . . .
C9A C 0.6598(3) -0.22625(18) 0.78779(18) 0.0372(6) Uani 1 1 d . . . . .
H9A H 0.7488 -0.2486 0.7762 0.045 Uiso 1 1 calc R U . . .
C8A C 0.5405(3) -0.28159(18) 0.83417(18) 0.0370(7) Uani 1 1 d . . . . .
C7A C 0.4079(3) -0.24501(18) 0.84857(18) 0.0360(6) Uani 1 1 d . . . . .
H7A H 0.3260 -0.2800 0.8786 0.043 Uiso 1 1 calc R U . . .
C6A C 0.3978(3) -0.15680(17) 0.81824(16) 0.0313(6) Uani 1 1 d . . . . .
C11A C 0.2688(3) -0.10778(17) 0.82881(17) 0.0334(6) Uani 1 1 d . . . . .
C12A C 0.1351(4) -0.1445(2) 0.8720(2) 0.0440(7) Uani 1 1 d . . . . .
H12A H 0.1220 -0.2039 0.8964 0.053 Uiso 1 1 calc R U . . .
C13A C 0.0207(4) -0.0933(2) 0.8790(2) 0.0535(9) Uani 1 1 d . . . . .
H13A H -0.0702 -0.1177 0.9078 0.064 Uiso 1 1 calc R U . . .
C14A C 0.0429(4) -0.0058(2) 0.8428(2) 0.0509(8) Uani 1 1 d . . . . .
H14A H -0.0330 0.0299 0.8466 0.061 Uiso 1 1 calc R U . . .
C15A C 0.1785(4) 0.0283(2) 0.80102(19) 0.0418(7) Uani 1 1 d . . . . .
H15A H 0.1928 0.0876 0.7771 0.050 Uiso 1 1 calc R U . . .
C16A C 0.5516(4) -0.37586(18) 0.86553(18) 0.0383(7) Uani 1 1 d . . . . .
C21A C 0.4278(4) -0.42244(19) 0.8624(2) 0.0476(8) Uani 1 1 d . . . . .
H21A H 0.3385 -0.3938 0.8409 0.057 Uiso 1 1 calc R U . . .
C20A C 0.4341(5) -0.5107(2) 0.8904(2) 0.0544(9) Uani 1 1 d . . . . .
H20A H 0.3504 -0.5406 0.8867 0.065 Uiso 1 1 calc R U . . .
C19A C 0.5649(5) -0.55375(19) 0.9236(2) 0.0536(9) Uani 1 1 d . . . . .
C18A C 0.6915(4) -0.5091(2) 0.92798(19) 0.0495(8) Uani 1 1 d . . . . .
C17A C 0.6848(4) -0.42019(19) 0.89876(18) 0.0413(7) Uani 1 1 d . . . . .
C23A C 0.496(2) -0.6918(12) 0.9431(15) 0.098(7) Uani 0.5 1 d . U P A 1
H23A H 0.4016 -0.6994 0.9742 0.147 Uiso 0.5 1 calc R U P A 1
H23B H 0.5447 -0.7464 0.9607 0.147 Uiso 0.5 1 calc R U P A 1
H23C H 0.4780 -0.6679 0.8846 0.147 Uiso 0.5 1 calc R U P A 1
C23 C 0.4343(19) -0.6871(7) 0.9517(11) 0.067(4) Uani 0.5 1 d . . P A 2
H23D H 0.3528 -0.6759 0.9825 0.101 Uiso 0.5 1 calc R U P A 2
H23E H 0.4511 -0.7479 0.9754 0.101 Uiso 0.5 1 calc R U P A 2
H23F H 0.4086 -0.6661 0.8945 0.101 Uiso 0.5 1 calc R U P A 2
C24A C 0.9057(7) -0.5928(3) 0.9272(3) 0.1066(19) Uani 1 1 d . . . . .
H24A H 0.9362 -0.5514 0.8716 0.160 Uiso 1 1 calc R U . . .
H24B H 0.8456 -0.6371 0.9247 0.160 Uiso 1 1 calc R U . . .
H24C H 0.9940 -0.6177 0.9583 0.160 Uiso 1 1 calc R U . . .
C22A C 0.9466(5) -0.3786(3) 0.8727(3) 0.0822(13) Uani 1 1 d . . . . .
H22A H 0.9342 -0.3832 0.8219 0.123 Uiso 1 1 calc R U . . .
H22B H 1.0003 -0.4277 0.9111 0.123 Uiso 1 1 calc R U . . .
H22C H 1.0031 -0.3273 0.8606 0.123 Uiso 1 1 calc R U . . .
C1B C 0.6205(4) -0.0381(2) 0.91295(18) 0.0428(7) Uani 1 1 d . . . . .
H1B H 0.6019 -0.0942 0.9220 0.051 Uiso 1 1 calc R U . . .
C2B C 0.6797(4) -0.0257(2) 0.9756(2) 0.0515(8) Uani 1 1 d . . . . .
H2B H 0.7006 -0.0723 1.0261 0.062 Uiso 1 1 calc R U . . .
C3B C 0.7077(4) 0.0560(2) 0.9633(2) 0.0540(9) Uani 1 1 d . . . . .
H3B H 0.7490 0.0657 1.0052 0.065 Uiso 1 1 calc R U . . .
C4B C 0.6744(4) 0.1246(2) 0.88802(19) 0.0476(8) Uani 1 1 d . . . . .
H4B H 0.6920 0.1807 0.8791 0.057 Uiso 1 1 calc R U . . .
C5B C 0.6148(3) 0.10885(18) 0.82627(17) 0.0365(6) Uani 1 1 d . . . . .
C6B C 0.5816(3) 0.17748(18) 0.74253(18) 0.0360(6) Uani 1 1 d . . . . .
C7B C 0.6223(4) 0.26266(19) 0.70947(19) 0.0427(7) Uani 1 1 d . . . . .
H7B H 0.6663 0.2838 0.7428 0.051 Uiso 1 1 calc R U . . .
C8B C 0.5975(4) 0.31769(18) 0.62546(19) 0.0427(7) Uani 1 1 d . . . . .
C9B C 0.5260(4) 0.28455(18) 0.57842(19) 0.0410(7) Uani 1 1 d . . . . .
H9B H 0.5055 0.3202 0.5230 0.049 Uiso 1 1 calc R U . . .
C10B C 0.4855(3) 0.19843(17) 0.61428(17) 0.0334(6) Uani 1 1 d . . . . .
C11B C 0.4227(3) 0.15166(17) 0.57149(17) 0.0330(6) Uani 1 1 d . . . . .
C12B C 0.3662(4) 0.19103(19) 0.49261(19) 0.0435(7) Uani 1 1 d . . . . .
H12B H 0.3630 0.2506 0.4637 0.052 Uiso 1 1 calc R U . . .
C13B C 0.3148(4) 0.1414(2) 0.4573(2) 0.0485(8) Uani 1 1 d . . . . .
H13B H 0.2755 0.1672 0.4044 0.058 Uiso 1 1 calc R U . . .
C14B C 0.3215(4) 0.0532(2) 0.50056(19) 0.0422(7) Uani 1 1 d . . . . .
H14B H 0.2891 0.0189 0.4767 0.051 Uiso 1 1 calc R U . . .
C15B C 0.3767(3) 0.01661(18) 0.57936(18) 0.0358(6) Uani 1 1 d . . . . .
H15B H 0.3806 -0.0430 0.6084 0.043 Uiso 1 1 calc R U . . .
C16B C 0.6573(4) 0.40746(18) 0.5855(2) 0.0447(8) Uani 1 1 d . . . . .
C17B C 0.6370(4) 0.46096(19) 0.62423(19) 0.0472(8) Uani 1 1 d . . . . .
C18B C 0.6973(4) 0.54386(19) 0.5866(2) 0.0511(9) Uani 1 1 d . . . . .
C19B C 0.7778(4) 0.5738(2) 0.5104(2) 0.0522(9) Uani 1 1 d . . . . .
C20B C 0.7998(5) 0.5211(2) 0.4721(2) 0.0579(9) Uani 1 1 d . . . . .
H20B H 0.8555 0.5404 0.4216 0.070 Uiso 1 1 calc R U . . .
C21B C 0.7375(4) 0.4386(2) 0.5100(2) 0.0548(9) Uani 1 1 d . . . . .
H21B H 0.7503 0.4036 0.4835 0.066 Uiso 1 1 calc R U . . .
C22B C 0.4173(6) 0.4688(4) 0.7005(3) 0.1022(17) Uani 1 1 d . . . . .
H22D H 0.3667 0.4785 0.6508 0.153 Uiso 1 1 calc R U . . .
H22E H 0.4317 0.5226 0.7021 0.153 Uiso 1 1 calc R U . . .
H22F H 0.3569 0.4310 0.7487 0.153 Uiso 1 1 calc R U . . .
C24B C 0.7705(8) 0.5919(4) 0.6829(4) 0.124(2) Uani 1 1 d . . . . .
H24D H 0.8719 0.6036 0.6587 0.185 Uiso 1 1 calc R U . . .
H24E H 0.7650 0.5349 0.7282 0.185 Uiso 1 1 calc R U . . .
H24F H 0.7436 0.6328 0.7034 0.185 Uiso 1 1 calc R U . . .
C23B C 0.9053(6) 0.6927(3) 0.3989(3) 0.0977(17) Uani 1 1 d . . . . .
H23G H 0.8389 0.6890 0.3596 0.147 Uiso 1 1 calc R U . . .
H23H H 0.9968 0.6620 0.3999 0.147 Uiso 1 1 calc R U . . .
H23I H 0.9295 0.7519 0.3825 0.147 Uiso 1 1 calc R U . . .
F1 F 0.8374(5) 0.3360(3) 0.3114(3) 0.185(2) Uani 1 1 d . . . . .
F2 F 0.9614(4) 0.2199(3) 0.3923(3) 0.1538(16) Uani 1 1 d . . . . .
F3 F 0.8277(19) 0.2279(15) 0.2960(10) 0.148(7) Uani 0.5 1 d . . P B 1
F3A F 0.791(2) 0.2026(14) 0.3106(12) 0.152(7) Uani 0.5 1 d . . P B 2
F4 F 0.7454(6) 0.1492(2) 0.4352(3) 0.1652(18) Uani 1 1 d . . . . .
F5 F 0.6249(4) 0.2660(3) 0.3499(3) 0.1577(16) Uani 1 1 d . . . . .
F6 F 0.7776(6) 0.2655(3) 0.4464(3) 0.1739(19) Uani 1 1 d . . . . .
F7 F 1.0851(11) 0.7343(6) 0.1372(6) 0.106(3) Uani 0.5 1 d . U P C 1
F7A F 1.0667(12) 0.7619(5) 0.0913(5) 0.091(3) Uani 0.5 1 d . . P C 2
F8 F 0.8438(5) 0.7617(3) 0.0699(3) 0.1750(19) Uani 1 1 d . . . . .
F9 F 0.9004(17) 0.6733(7) 0.2202(7) 0.138(4) Uani 0.5 1 d . . P C 1
F9A F 0.8828(13) 0.6702(6) 0.1766(7) 0.132(4) Uani 0.5 1 d . U P C 2
F10 F 0.7657(4) 0.7894(3) 0.1737(3) 0.1375(14) Uani 1 1 d . . . . .
F11 F 1.0031(4) 0.7848(2) 0.21313(18) 0.1212(11) Uani 1 1 d . . . . .
F12 F 0.9516(4) 0.86751(18) 0.0844(2) 0.1088(10) Uani 1 1 d . . . . .
N1A N 0.7205(3) 0.00984(14) 0.69075(14) 0.0341(5) Uani 1 1 d . . . . .
N2A N 0.5168(3) -0.10532(14) 0.77414(14) 0.0307(5) Uani 1 1 d . . . . .
N3A N 0.2916(3) -0.02013(15) 0.79311(14) 0.0335(5) Uani 1 1 d . . . . .
N1B N 0.5877(3) 0.02689(15) 0.83826(14) 0.0351(5) Uani 1 1 d . . . . .
N2B N 0.5150(3) 0.14656(14) 0.69486(14) 0.0327(5) Uani 1 1 d . . . . .
N3B N 0.4253(3) 0.06353(14) 0.61612(14) 0.0314(5) Uani 1 1 d . . . . .
O2A O 0.5823(4) -0.64060(15) 0.95635(17) 0.0753(9) Uani 1 1 d . . . . .
O3A O 0.8189(3) -0.55152(16) 0.96725(16) 0.0689(8) Uani 1 1 d . . . . .
O1A O 0.8016(3) -0.37514(15) 0.90893(15) 0.0557(6) Uani 1 1 d . . . . .
O1B O 0.5601(4) 0.43105(15) 0.70025(15) 0.0639(7) Uani 1 1 d . . . . .
O3B O 0.6697(4) 0.59847(15) 0.62192(16) 0.0732(8) Uani 1 1 d . . . . .
O2B O 0.8323(4) 0.65578(15) 0.47995(17) 0.0736(8) Uani 1 1 d . . . . .
P1 P 0.79372(14) 0.24273(7) 0.37382(8) 0.0700(3) Uani 1 1 d . . . . .
P2 P 0.92133(15) 0.76706(8) 0.14418(9) 0.0791(3) Uani 1 1 d . . . . .
Ru Ru 0.50531(3) 0.02013(2) 0.73517(2) 0.03003(9) Uani 1 1 d . . . . .

loop_
_atom_site_aniso_label
_atom_site_aniso_U_11
_atom_site_aniso_U_22
_atom_site_aniso_U_33
_atom_site_aniso_U_23
_atom_site_aniso_U_13
_atom_site_aniso_U_12
C1A 0.0398(18) 0.0351(16) 0.055(2) -0.0143(14) 0.0049(15) -0.0072(13)
C2A 0.044(2) 0.052(2) 0.073(2) -0.0223(18) 0.0204(18) -0.0176(16)
C3A 0.0367(18) 0.063(2) 0.077(3) -0.033(2) 0.0159(17) -0.0048(16)
C4A 0.0364(17) 0.0419(17) 0.056(2) -0.0230(15) 0.0012(14) 0.0021(14)
C5A 0.0306(15) 0.0339(15) 0.0329(15) -0.0141(12) 0.0005(12) 0.0008(12)
C10A 0.0315(15) 0.0308(14) 0.0354(15) -0.0152(12) 0.0003(12) 0.0028(11)
C9A 0.0363(16) 0.0342(15) 0.0406(16) -0.0166(13) 0.0015(13) 0.0044(12)
C8A 0.0434(17) 0.0305(14) 0.0357(15) -0.0136(12) -0.0028(13) 0.0035(13)
C7A 0.0373(16) 0.0291(14) 0.0370(15) -0.0111(12) 0.0018(12) -0.0019(12)
C6A 0.0319(15) 0.0277(13) 0.0310(14) -0.0104(11) -0.0003(11) -0.0002(11)
C11A 0.0337(15) 0.0317(14) 0.0331(15) -0.0131(12) 0.0016(12) 0.0007(12)
C12A 0.0405(17) 0.0387(16) 0.0490(18) -0.0171(14) 0.0066(14) -0.0038(14)
C13A 0.0386(18) 0.062(2) 0.059(2) -0.0279(18) 0.0108(16) -0.0055(16)
C14A 0.0412(19) 0.057(2) 0.060(2) -0.0319(18) 0.0035(16) 0.0122(16)
C15A 0.0437(18) 0.0383(16) 0.0444(17) -0.0196(14) -0.0017(14) 0.0104(14)
C16A 0.0500(18) 0.0271(14) 0.0345(15) -0.0112(12) 0.0009(13) 0.0034(13)
C21A 0.056(2) 0.0320(15) 0.0475(19) -0.0118(14) -0.0029(16) 0.0002(14)
C20A 0.079(3) 0.0358(17) 0.0464(19) -0.0163(15) -0.0034(18) -0.0088(17)
C19A 0.091(3) 0.0259(15) 0.0430(18) -0.0149(14) -0.0013(18) 0.0028(17)
C18A 0.071(2) 0.0395(17) 0.0371(17) -0.0167(14) -0.0063(16) 0.0187(17)
C17A 0.054(2) 0.0321(15) 0.0369(16) -0.0151(13) -0.0016(14) 0.0061(14)
C23A 0.128(12) 0.077(8) 0.099(9) -0.046(6) -0.023(8) 0.003(7)
C23 0.106(11) 0.015(4) 0.074(7) -0.012(4) -0.018(7) -0.012(5)
C24A 0.125(5) 0.092(4) 0.112(4) -0.055(3) -0.008(3) 0.058(3)
C22A 0.060(3) 0.090(3) 0.093(3) -0.038(3) -0.011(2) 0.010(2)
C1B 0.0413(17) 0.0365(16) 0.0382(17) -0.0063(13) 0.0011(13) 0.0078(13)
C2B 0.0465(19) 0.058(2) 0.0355(17) -0.0080(15) -0.0049(14) 0.0095(16)
C3B 0.050(2) 0.069(2) 0.0407(18) -0.0220(17) -0.0088(15) 0.0022(17)
C4B 0.049(2) 0.0528(19) 0.0435(18) -0.0235(16) -0.0046(15) -0.0035(16)
C5B 0.0389(16) 0.0344(15) 0.0336(15) -0.0130(12) -0.0002(12) -0.0007(12)
C6B 0.0389(16) 0.0320(14) 0.0376(16) -0.0158(13) -0.0044(13) 0.0016(12)
C7B 0.056(2) 0.0345(15) 0.0413(17) -0.0193(14) -0.0080(14) -0.0031(14)
C8B 0.055(2) 0.0286(14) 0.0451(17) -0.0167(13) -0.0048(15) -0.0001(14)
C9B 0.0537(19) 0.0287(14) 0.0379(16) -0.0120(13) -0.0081(14) -0.0014(13)
C10B 0.0411(16) 0.0256(13) 0.0322(14) -0.0115(11) -0.0038(12) 0.0005(12)
C11B 0.0356(15) 0.0272(13) 0.0345(15) -0.0124(12) 0.0002(12) -0.0014(11)
C12B 0.056(2) 0.0336(15) 0.0381(16) -0.0135(13) -0.0057(14) -0.0036(14)
C13B 0.058(2) 0.0490(19) 0.0382(17) -0.0185(15) -0.0074(15) -0.0025(16)
C14B 0.0430(17) 0.0471(18) 0.0453(17) -0.0287(15) 0.0022(14) -0.0087(14)
C15B 0.0335(15) 0.0317(14) 0.0459(17) -0.0212(13) 0.0062(13) -0.0053(12)
C16B 0.059(2) 0.0284(14) 0.0432(18) -0.0119(13) -0.0102(15) -0.0057(14)
C17B 0.073(2) 0.0279(15) 0.0391(17) -0.0127(13) -0.0103(16) -0.0035(15)
C18B 0.077(2) 0.0299(15) 0.0466(19) -0.0157(14) -0.0154(17) -0.0035(16)
C19B 0.065(2) 0.0326(16) 0.053(2) -0.0129(15) -0.0125(17) -0.0087(15)
C20B 0.071(3) 0.0427(18) 0.054(2) -0.0164(16) 0.0074(18) -0.0136(17)
C21B 0.072(3) 0.0395(18) 0.055(2) -0.0235(16) 0.0001(18) -0.0047(17)
C22B 0.101(4) 0.133(5) 0.061(3) -0.034(3) 0.005(3) -0.001(4)
C24B 0.200(7) 0.101(4) 0.101(4) -0.069(4) -0.048(4) -0.009(4)
C23B 0.106(4) 0.051(2) 0.107(4) -0.012(2) 0.028(3) -0.027(3)
F1 0.163(4) 0.103(3) 0.200(5) 0.007(3) 0.041(3) -0.015(3)
F2 0.090(2) 0.227(5) 0.208(4) -0.151(4) -0.055(3) 0.049(3)
F3 0.119(9) 0.248(19) 0.091(6) -0.091(8) 0.007(6) 0.053(9)
F3A 0.149(11) 0.188(12) 0.200(16) -0.152(13) -0.099(10) 0.047(9)
F4 0.242(5) 0.067(2) 0.157(4) -0.019(2) -0.049(3) -0.033(2)
F5 0.083(2) 0.184(4) 0.153(3) -0.030(3) 0.008(2) 0.035(2)
F6 0.269(6) 0.149(3) 0.151(3) -0.114(3) 0.036(3) 0.005(3)
F7 0.080(4) 0.099(6) 0.174(8) -0.093(6) -0.011(6) 0.006(4)
F7A 0.110(6) 0.063(4) 0.102(5) -0.042(4) 0.037(5) -0.013(4)
F8 0.162(4) 0.224(5) 0.188(4) -0.136(4) 0.003(3) -0.083(4)
F9 0.198(10) 0.060(4) 0.150(9) -0.041(6) -0.006(8) -0.028(5)
F9A 0.116(6) 0.064(4) 0.172(8) -0.018(5) 0.042(6) -0.010(4)
F10 0.078(2) 0.155(3) 0.198(4) -0.099(3) 0.034(2) -0.001(2)
F11 0.135(3) 0.132(3) 0.0801(19) -0.0315(19) -0.0136(19) -0.014(2)
F12 0.110(2) 0.0822(19) 0.124(2) -0.0355(18) -0.0218(19) -0.0047(17)
N1A 0.0331(13) 0.0304(12) 0.0365(13) -0.0131(10) -0.0006(10) -0.0014(10)
N2A 0.0311(12) 0.0284(11) 0.0309(12) -0.0121(10) 0.0024(9) 0.0014(9)
N3A 0.0349(13) 0.0315(12) 0.0331(12) -0.0137(10) -0.0006(10) 0.0027(10)
N1B 0.0336(13) 0.0331(12) 0.0351(13) -0.0125(10) 0.0007(10) 0.0033(10)
N2B 0.0377(13) 0.0274(11) 0.0343(12) -0.0149(10) -0.0036(10) 0.0013(10)
N3B 0.0299(12) 0.0282(11) 0.0370(13) -0.0156(10) 0.0017(10) -0.0018(9)
O2A 0.129(3) 0.0267(12) 0.0655(17) -0.0157(12) -0.0139(17) 0.0059(14)
O3A 0.088(2) 0.0531(15) 0.0616(16) -0.0215(13) -0.0183(14) 0.0363(14)
O1A 0.0534(15) 0.0493(13) 0.0649(15) -0.0255(12) -0.0125(12) 0.0089(11)
O1B 0.102(2) 0.0388(13) 0.0456(14) -0.0149(11) 0.0041(14) -0.0022(13)
O3B 0.132(3) 0.0364(13) 0.0561(15) -0.0251(12) -0.0063(16) -0.0112(14)
O2B 0.100(2) 0.0376(13) 0.0707(18) -0.0132(12) 0.0036(16) -0.0260(14)
P1 0.0689(7) 0.0607(6) 0.0808(8) -0.0332(6) 0.0076(6) 0.0044(5)
P2 0.0677(7) 0.0730(8) 0.1086(10) -0.0521(7) 0.0046(7) 0.0014(6)
Ru 0.03193(13) 0.02280(12) 0.03311(13) -0.01078(9) 0.00078(9) 0.00108(8)

loop_
_atom_type_symbol
_atom_type_description
_atom_type_scat_dispersion_real
_atom_type_scat_dispersion_imag
_atom_type_scat_source
C C 0.0033 0.0016 'International Tables Vol C Tables 4.2.6.8 and 6.1.1.4'
H H 0.0000 0.0000 'International Tables Vol C Tables 4.2.6.8 and 6.1.1.4'
F F 0.0171 0.0103 'International Tables Vol C Tables 4.2.6.8 and 6.1.1.4'
N N 0.0061 0.0033 'International Tables Vol C Tables 4.2.6.8 and 6.1.1.4'
O O 0.0106 0.0060 'International Tables Vol C Tables 4.2.6.8 and 6.1.1.4'
P P 0.1023 0.0942 'International Tables Vol C Tables 4.2.6.8 and 6.1.1.4'
Ru Ru -1.2594 0.8363 'International Tables Vol C Tables 4.2.6.8 and 6.1.1.4'

loop_
_geom_angle_atom_site_label_1
_geom_angle_atom_site_label_2
_geom_angle_atom_site_label_3
_geom_angle
_geom_angle_site_symmetry_1
_geom_angle_site_symmetry_3
_geom_angle_publ_flag
N1A C1A C2A 122.5(3) . . ?
N1A C1A H1A 118.8 . . ?
C2A C1A H1A 118.8 . . ?
C3A C2A C1A 119.5(3) . . ?
C3A C2A H2A 120.2 . . ?
C1A C2A H2A 120.2 . . ?
C2A C3A C4A 119.0(3) . . ?
C2A C3A H3A 120.5 . . ?
C4A C3A H3A 120.5 . . ?
C5A C4A C3A 119.6(3) . . ?
C5A C4A H4A 120.2 . . ?
C3A C4A H4A 120.2 . . ?
N1A C5A C4A 121.4(3) . . ?
N1A C5A C10A 115.1(2) . . ?
C4A C5A C10A 123.4(3) . . ?
N2A C10A C9A 120.4(3) . . ?
N2A C10A C5A 113.0(2) . . ?
C9A C10A C5A 126.6(3) . . ?
C10A C9A C8A 120.4(3) . . ?
C10A C9A H9A 119.8 . . ?
C8A C9A H9A 119.8 . . ?
C7A C8A C9A 117.8(3) . . ?
C7A C8A C16A 120.6(3) . . ?
C9A C8A C16A 121.6(3) . . ?
C6A C7A C8A 120.2(3) . . ?
C6A C7A H7A 119.9 . . ?
C8A C7A H7A 119.9 . . ?
N2A C6A C7A 120.1(3) . . ?
N2A C6A C11A 112.4(2) . . ?
C7A C6A C11A 127.5(3) . . ?
C12A C11A N3A 121.0(3) . . ?
C12A C11A C6A 124.1(3) . . ?
N3A C11A C6A 114.9(2) . . ?
C11A C12A C13A 120.0(3) . . ?
C11A C12A H12A 120.0 . . ?
C13A C12A H12A 120.0 . . ?
C14A C13A C12A 119.1(3) . . ?
C14A C13A H13A 120.5 . . ?
C12A C13A H13A 120.5 . . ?
C15A C14A C13A 119.2(3) . . ?
C15A C14A H14A 120.4 . . ?
C13A C14A H14A 120.4 . . ?
N3A C15A C14A 122.9(3) . . ?
N3A C15A H15A 118.6 . . ?
C14A C15A H15A 118.6 . . ?
C21A C16A C17A 118.4(3) . . ?
C21A C16A C8A 119.8(3) . . ?
C17A C16A C8A 121.8(3) . . ?
C16A C21A C20A 121.6(3) . . ?
C16A C21A H21A 119.2 . . ?
C20A C21A H21A 119.2 . . ?
C19A C20A C21A 119.6(3) . . ?
C19A C20A H20A 120.2 . . ?
C21A C20A H20A 120.2 . . ?
O2A C19A C20A 124.9(3) . . ?
O2A C19A C18A 114.7(3) . . ?
C20A C19A C18A 120.4(3) . . ?
O3A C18A C19A 121.3(3) . . ?
O3A C18A C17A 118.8(3) . . ?
C19A C18A C17A 119.6(3) . . ?
O1A C17A C18A 121.3(3) . . ?
O1A C17A C16A 118.0(3) . . ?
C18A C17A C16A 120.4(3) . . ?
O2A C23A H23A 109.5 . . ?
O2A C23A H23B 109.5 . . ?
H23A C23A H23B 109.5 . . ?
O2A C23A H23C 109.5 . . ?
H23A C23A H23C 109.5 . . ?
H23B C23A H23C 109.5 . . ?
O2A C23 H23D 109.5 . . ?
O2A C23 H23E 109.5 . . ?
H23D C23 H23E 109.5 . . ?
O2A C23 H23F 109.5 . . ?
H23D C23 H23F 109.5 . . ?
H23E C23 H23F 109.5 . . ?
O3A C24A H24A 109.5 . . ?
O3A C24A H24B 109.5 . . ?
H24A C24A H24B 109.5 . . ?
O3A C24A H24C 109.5 . . ?
H24A C24A H24C 109.5 . . ?
H24B C24A H24C 109.5 . . ?
O1A C22A H22A 109.5 . . ?
O1A C22A H22B 109.5 . . ?
H22A C22A H22B 109.5 . . ?
O1A C22A H22C 109.5 . . ?
H22A C22A H22C 109.5 . . ?
H22B C22A H22C 109.5 . . ?
N1B C1B C2B 123.3(3) . . ?
N1B C1B H1B 118.4 . . ?
C2B C1B H1B 118.4 . . ?
C3B C2B C1B 119.1(3) . . ?
C3B C2B H2B 120.4 . . ?
C1B C2B H2B 120.4 . . ?
C2B C3B C4B 119.5(3) . . ?
C2B C3B H3B 120.2 . . ?
C4B C3B H3B 120.2 . . ?
C5B C4B C3B 119.3(3) . . ?
C5B C4B H4B 120.3 . . ?
C3B C4B H4B 120.3 . . ?
N1B C5B C4B 121.2(3) . . ?
N1B C5B C6B 115.4(2) . . ?
C4B C5B C6B 123.4(3) . . ?
N2B C6B C7B 120.4(3) . . ?
N2B C6B C5B 112.3(2) . . ?
C7B C6B C5B 127.0(3) . . ?
C6B C7B C8B 119.9(3) . . ?
C6B C7B H7B 120.0 . . ?
C8B C7B H7B 120.0 . . ?
C9B C8B C7B 118.4(3) . . ?
C9B C8B C16B 120.6(3) . . ?
C7B C8B C16B 120.8(3) . . ?
C10B C9B C8B 119.9(3) . . ?
C10B C9B H9B 120.1 . . ?
C8B C9B H9B 120.1 . . ?
N2B C10B C9B 120.2(3) . . ?
N2B C10B C11B 112.9(2) . . ?
C9B C10B C11B 126.7(2) . . ?
N3B C11B C12B 121.2(3) . . ?
N3B C11B C10B 114.7(2) . . ?
C12B C11B C10B 124.0(2) . . ?
C13B C12B C11B 119.4(3) . . ?
C13B C12B H12B 120.3 . . ?
C11B C12B H12B 120.3 . . ?
C12B C13B C14B 119.7(3) . . ?
C12B C13B H13B 120.1 . . ?
C14B C13B H13B 120.1 . . ?
C15B C14B C13B 119.0(3) . . ?
C15B C14B H14B 120.5 . . ?
C13B C14B H14B 120.5 . . ?
N3B C15B C14B 122.6(3) . . ?
N3B C15B H15B 118.7 . . ?
C14B C15B H15B 118.7 . . ?
C21B C16B C17B 118.7(3) . . ?
C21B C16B C8B 120.1(3) . . ?
C17B C16B C8B 121.2(3) . . ?
O1B C17B C18B 120.0(3) . . ?
O1B C17B C16B 119.9(3) . . ?
C18B C17B C16B 120.1(3) . . ?
O3B C18B C19B 119.4(3) . . ?
O3B C18B C17B 120.2(3) . . ?
C19B C18B C17B 120.2(3) . . ?
O2B C19B C20B 125.0(3) . . ?
O2B C19B C18B 114.9(3) . . ?
C20B C19B C18B 120.1(3) . . ?
C19B C20B C21B 119.1(3) . . ?
C19B C20B H20B 120.4 . . ?
C21B C20B H20B 120.4 . . ?
C16B C21B C20B 121.8(3) . . ?
C16B C21B H21B 119.1 . . ?
C20B C21B H21B 119.1 . . ?
O1B C22B H22D 109.5 . . ?
O1B C22B H22E 109.5 . . ?
H22D C22B H22E 109.5 . . ?
O1B C22B H22F 109.5 . . ?
H22D C22B H22F 109.5 . . ?
H22E C22B H22F 109.5 . . ?
O3B C24B H24D 109.5 . . ?
O3B C24B H24E 109.5 . . ?
H24D C24B H24E 109.5 . . ?
O3B C24B H24F 109.5 . . ?
H24D C24B H24F 109.5 . . ?
H24E C24B H24F 109.5 . . ?
O2B C23B H23G 109.5 . . ?
O2B C23B H23H 109.5 . . ?
H23G C23B H23H 109.5 . . ?
O2B C23B H23I 109.5 . . ?
H23G C23B H23I 109.5 . . ?
H23H C23B H23I 109.5 . . ?
C1A N1A C5A 118.0(3) . . ?
C1A N1A Ru 128.2(2) . . ?
C5A N1A Ru 113.73(18) . . ?
C10A N2A C6A 121.1(2) . . ?
C10A N2A Ru 118.89(18) . . ?
C6A N2A Ru 120.01(18) . . ?
C15A N3A C11A 117.9(3) . . ?
C15A N3A Ru 128.0(2) . . ?
C11A N3A Ru 114.10(18) . . ?
C1B N1B C5B 117.5(3) . . ?
C1B N1B Ru 128.6(2) . . ?
C5B N1B Ru 113.86(18) . . ?
C10B N2B C6B 121.2(2) . . ?
C10B N2B Ru 118.63(18) . . ?
C6B N2B Ru 118.62(18) . . ?
C15B N3B C11B 118.0(2) . . ?
C15B N3B Ru 128.06(19) . . ?
C11B N3B Ru 113.90(17) . . ?
C23A O2A C19A 125.1(9) . . ?
C19A O2A C23 112.1(5) . . ?
C18A O3A C24A 116.5(3) . . ?
C17A O1A C22A 117.9(3) . . ?
C17B O1B C22B 115.9(3) . . ?
C18B O3B C24B 115.3(4) . . ?
C19B O2B C23B 117.6(3) . . ?
F6 P1 F2 90.6(3) . . ?
F6 P1 F1 92.1(3) . . ?
F2 P1 F1 91.1(3) . . ?
F6 P1 F3 172.5(7) . . ?
F2 P1 F3 85.1(7) . . ?
F1 P1 F3 81.9(8) . . ?
F6 P1 F4 88.6(2) . . ?
F2 P1 F4 90.4(3) . . ?
F1 P1 F4 178.3(3) . . ?
F3 P1 F4 97.5(8) . . ?
F6 P1 F5 92.8(3) . . ?
F2 P1 F5 176.6(2) . . ?
F1 P1 F5 87.9(3) . . ?
F3 P1 F5 91.5(7) . . ?
F4 P1 F5 90.5(2) . . ?
F6 P1 F3A 168.5(8) . . ?
F2 P1 F3A 92.7(7) . . ?
F1 P1 F3A 98.8(8) . . ?
F4 P1 F3A 80.4(8) . . ?
F5 P1 F3A 84.2(7) . . ?
F9 P2 F10 87.1(6) . . ?
F7A P2 F10 165.3(4) . . ?
F9 P2 F8 104.7(4) . . ?
F7A P2 F8 79.8(4) . . ?
F10 P2 F8 89.8(3) . . ?
F9 P2 F7 83.1(6) . . ?
F10 P2 F7 166.4(4) . . ?
F8 P2 F7 101.8(4) . . ?
F7A P2 F9A 92.7(5) . . ?
F10 P2 F9A 94.8(4) . . ?
F8 P2 F9A 75.3(5) . . ?
F9 P2 F11 82.2(4) . . ?
F7A P2 F11 99.3(4) . . ?
F10 P2 F11 89.8(2) . . ?
F8 P2 F11 173.1(2) . . ?
F7 P2 F11 79.6(4) . . ?
F9A P2 F11 111.7(5) . . ?
F9 P2 F12 166.7(4) . . ?
F7A P2 F12 79.8(3) . . ?
F10 P2 F12 89.5(2) . . ?
F8 P2 F12 88.2(2) . . ?
F7 P2 F12 97.9(4) . . ?
F9A P2 F12 162.8(5) . . ?
F11 P2 F12 84.91(17) . . ?
N2A Ru N2B 174.59(10) . . ?
N2A Ru N1A 79.20(9) . . ?
N2B Ru N1A 95.68(9) . . ?
N2A Ru N1B 99.24(9) . . ?
N2B Ru N1B 79.09(9) . . ?
N1A Ru N1B 92.29(9) . . ?
N2A Ru N3B 102.64(9) . . ?
N2B Ru N3B 78.97(9) . . ?
N1A Ru N3B 90.21(9) . . ?
N1B Ru N3B 158.06(9) . . ?
N2A Ru N3A 78.55(9) . . ?
N2B Ru N3A 106.60(9) . . ?
N1A Ru N3A 157.72(9) . . ?
N1B Ru N3A 92.55(9) . . ?
N3B Ru N3A 93.35(9) . . ?

loop_
_geom_bond_atom_site_label_1
_geom_bond_atom_site_label_2
_geom_bond_distance
_geom_bond_site_symmetry_2
_geom_bond_publ_flag
C1A N1A 1.350(4) . ?
C1A C2A 1.372(5) . ?
C1A H1A 0.9300 . ?
C2A C3A 1.373(5) . ?
C2A H2A 0.9300 . ?
C3A C4A 1.384(5) . ?
C3A H3A 0.9300 . ?
C4A C5A 1.376(4) . ?
C4A H4A 0.9300 . ?
C5A N1A 1.369(4) . ?
C5A C10A 1.469(4) . ?
C10A N2A 1.346(3) . ?
C10A C9A 1.380(4) . ?
C9A C8A 1.398(4) . ?
C9A H9A 0.9300 . ?
C8A C7A 1.396(4) . ?
C8A C16A 1.481(4) . ?
C7A C6A 1.384(4) . ?
C7A H7A 0.9300 . ?
C6A N2A 1.358(4) . ?
C6A C11A 1.472(4) . ?
C11A C12A 1.376(4) . ?
C11A N3A 1.378(3) . ?
C12A C13A 1.379(5) . ?
C12A H12A 0.9300 . ?
C13A C14A 1.375(5) . ?
C13A H13A 0.9300 . ?
C14A C15A 1.374(5) . ?
C14A H14A 0.9300 . ?
C15A N3A 1.344(4) . ?
C15A H15A 0.9300 . ?
C16A C21A 1.386(4) . ?
C16A C17A 1.402(4) . ?
C21A C20A 1.388(4) . ?
C21A H21A 0.9300 . ?
C20A C19A 1.375(5) . ?
C20A H20A 0.9300 . ?
C19A O2A 1.364(4) . ?
C19A C18A 1.395(5) . ?
C18A O3A 1.376(4) . ?
C18A C17A 1.395(4) . ?
C17A O1A 1.370(4) . ?
C23A O2A 1.29(2) . ?
C23A H23A 0.9600 . ?
C23A H23B 0.9600 . ?
C23A H23C 0.9600 . ?
C23 O2A 1.570(15) . ?
C23 H23D 0.9600 . ?
C23 H23E 0.9600 . ?
C23 H23F 0.9600 . ?
C24A O3A 1.422(5) . ?
C24A H24A 0.9600 . ?
C24A H24B 0.9600 . ?
C24A H24C 0.9600 . ?
C22A O1A 1.424(5) . ?
C22A H22A 0.9600 . ?
C22A H22B 0.9600 . ?
C22A H22C 0.9600 . ?
C1B N1B 1.351(4) . ?
C1B C2B 1.362(5) . ?
C1B H1B 0.9300 . ?
C2B C3B 1.362(5) . ?
C2B H2B 0.9300 . ?
C3B C4B 1.383(5) . ?
C3B H3B 0.9300 . ?
C4B C5B 1.380(4) . ?
C4B H4B 0.9300 . ?
C5B N1B 1.367(4) . ?
C5B C6B 1.479(4) . ?
C6B N2B 1.354(4) . ?
C6B C7B 1.373(4) . ?
C7B C8B 1.401(4) . ?
C7B H7B 0.9300 . ?
C8B C9B 1.392(4) . ?
C8B C16B 1.488(4) . ?
C9B C10B 1.384(4) . ?
C9B H9B 0.9300 . ?
C10B N2B 1.351(3) . ?
C10B C11B 1.473(4) . ?
C11B N3B 1.376(3) . ?
C11B C12B 1.379(4) . ?
C12B C13B 1.371(4) . ?
C12B H12B 0.9300 . ?
C13B C14B 1.378(4) . ?
C13B H13B 0.9300 . ?
C14B C15B 1.373(4) . ?
C14B H14B 0.9300 . ?
C15B N3B 1.343(3) . ?
C15B H15B 0.9300 . ?
C16B C21B 1.376(5) . ?
C16B C17B 1.396(4) . ?
C17B O1B 1.370(4) . ?
C17B C18B 1.391(4) . ?
C18B O3B 1.375(4) . ?
C18B C19B 1.387(5) . ?
C19B O2B 1.363(4) . ?
C19B C20B 1.381(5) . ?
C20B C21B 1.391(5) . ?
C20B H20B 0.9300 . ?
C21B H21B 0.9300 . ?
C22B O1B 1.417(6) . ?
C22B H22D 0.9600 . ?
C22B H22E 0.9600 . ?
C22B H22F 0.9600 . ?
C24B O3B 1.405(6) . ?
C24B H24D 0.9600 . ?
C24B H24E 0.9600 . ?
C24B H24F 0.9600 . ?
C23B O2B 1.425(5) . ?
C23B H23G 0.9600 . ?
C23B H23H 0.9600 . ?
C23B H23I 0.9600 . ?
F1 P1 1.543(4) . ?
F2 P1 1.541(3) . ?
F3 P1 1.545(12) . ?
F3A P1 1.579(13) . ?
F4 P1 1.553(3) . ?
F5 P1 1.569(4) . ?
F6 P1 1.522(4) . ?
F7 P2 1.570(10) . ?
F7A P2 1.588(9) . ?
F8 P2 1.564(4) . ?
F9 P2 1.595(11) . ?
F9A P2 1.554(10) . ?
F10 P2 1.559(3) . ?
F11 P2 1.604(3) . ?
F12 P2 1.606(3) . ?
N1A Ru 2.065(2) . ?
N2A Ru 1.976(2) . ?
N3A Ru 2.082(2) . ?
N1B Ru 2.068(2) . ?
N2B Ru 1.987(2) . ?
N3B Ru 2.073(2) . ?

loop_
_geom_hbond_atom_site_label_D
_geom_hbond_atom_site_label_H
_geom_hbond_atom_site_label_A
_geom_hbond_distance_DH
_geom_hbond_distance_HA
_geom_hbond_distance_DA
_geom_hbond_angle_DHA
_geom_hbond_site_symmetry_A
C4A H4A F3 0.93 2.55 3.28(2) 136.3 2_756
C24A H24B F7 0.96 2.47 3.155(11) 128.6 2_756
C24A H24B F7A 0.96 2.43 3.115(10) 127.9 2_756
C24A H24B O2A 0.96 2.36 2.942(7) 118.2 .
C22A H22B O3A 0.96 2.65 3.368(5) 131.8 2_747
C2B H2B F12 0.93 2.51 3.177(4) 129.3 1_546
C4B H4B F7 0.93 2.40 3.129(10) 134.7 2_766
C4B H4B F7A 0.93 2.54 3.180(10) 126.3 2_766
C12B H12B O3B 0.93 2.40 3.321(4) 172.4 2_666
C22B H22E O3B 0.96 2.51 3.004(7) 111.7 .

loop_
_geom_torsion_atom_site_label_1
_geom_torsion_atom_site_label_2
_geom_torsion_atom_site_label_3
_geom_torsion_atom_site_label_4
_geom_torsion
_geom_torsion_site_symmetry_1
_geom_torsion_site_symmetry_2
_geom_torsion_site_symmetry_3
_geom_torsion_site_symmetry_4
_geom_torsion_publ_flag
N1A C1A C2A C3A -0.4(6) . . . . ?
C1A C2A C3A C4A -0.3(6) . . . . ?
C2A C3A C4A C5A 1.6(5) . . . . ?
C3A C4A C5A N1A -2.3(5) . . . . ?
C3A C4A C5A C10A 175.6(3) . . . . ?
N1A C5A C10A N2A 1.1(4) . . . . ?
C4A C5A C10A N2A -176.9(3) . . . . ?
N1A C5A C10A C9A -179.2(3) . . . . ?
C4A C5A C10A C9A 2.8(5) . . . . ?
N2A C10A C9A C8A -1.2(4) . . . . ?
C5A C10A C9A C8A 179.2(3) . . . . ?
C10A C9A C8A C7A 1.3(4) . . . . ?
C10A C9A C8A C16A 179.8(3) . . . . ?
C9A C8A C7A C6A -0.7(4) . . . . ?
C16A C8A C7A C6A -179.3(3) . . . . ?
C8A C7A C6A N2A 0.1(4) . . . . ?
C8A C7A C6A C11A -178.8(3) . . . . ?
N2A C6A C11A C12A -179.0(3) . . . . ?
C7A C6A C11A C12A -0.1(5) . . . . ?
N2A C6A C11A N3A -0.3(3) . . . . ?
C7A C6A C11A N3A 178.7(3) . . . . ?
N3A C11A C12A C13A 0.9(5) . . . . ?
C6A C11A C12A C13A 179.6(3) . . . . ?
C11A C12A C13A C14A -0.4(5) . . . . ?
C12A C13A C14A C15A -0.3(5) . . . . ?
C13A C14A C15A N3A 0.5(5) . . . . ?
C7A C8A C16A C21A 39.2(4) . . . . ?
C9A C8A C16A C21A -139.3(3) . . . . ?
C7A C8A C16A C17A -140.9(3) . . . . ?
C9A C8A C16A C17A 40.7(4) . . . . ?
C17A C16A C21A C20A -0.6(5) . . . . ?
C8A C16A C21A C20A 179.4(3) . . . . ?
C16A C21A C20A C19A 1.2(5) . . . . ?
C21A C20A C19A O2A 177.0(3) . . . . ?
C21A C20A C19A C18A -1.0(5) . . . . ?
O2A C19A C18A O3A -3.7(5) . . . . ?
C20A C19A C18A O3A 174.4(3) . . . . ?
O2A C19A C18A C17A -178.0(3) . . . . ?
C20A C19A C18A C17A 0.2(5) . . . . ?
O3A C18A C17A O1A -0.4(5) . . . . ?
C19A C18A C17A O1A 174.0(3) . . . . ?
O3A C18A C17A C16A -174.0(3) . . . . ?
C19A C18A C17A C16A 0.4(5) . . . . ?
C21A C16A C17A O1A -174.0(3) . . . . ?
C8A C16A C17A O1A 6.0(4) . . . . ?
C21A C16A C17A C18A -0.2(5) . . . . ?
C8A C16A C17A C18A 179.8(3) . . . . ?
N1B C1B C2B C3B 0.0(5) . . . . ?
C1B C2B C3B C4B 0.6(5) . . . . ?
C2B C3B C4B C5B -0.7(5) . . . . ?
C3B C4B C5B N1B 0.2(5) . . . . ?
C3B C4B C5B C6B -177.3(3) . . . . ?
N1B C5B C6B N2B 6.2(4) . . . . ?
C4B C5B C6B N2B -176.1(3) . . . . ?
N1B C5B C6B C7B -167.9(3) . . . . ?
C4B C5B C6B C7B 9.7(5) . . . . ?
N2B C6B C7B C8B -1.2(5) . . . . ?
C5B C6B C7B C8B 172.5(3) . . . . ?
C6B C7B C8B C9B 2.5(5) . . . . ?
C6B C7B C8B C16B -172.6(3) . . . . ?
C7B C8B C9B C10B -2.0(5) . . . . ?
C16B C8B C9B C10B 173.1(3) . . . . ?
C8B C9B C10B N2B 0.1(5) . . . . ?
C8B C9B C10B C11B -173.9(3) . . . . ?
N2B C10B C11B N3B -8.9(4) . . . . ?
C9B C10B C11B N3B 165.5(3) . . . . ?
N2B C10B C11B C12B 171.7(3) . . . . ?
C9B C10B C11B C12B -13.9(5) . . . . ?
N3B C11B C12B C13B -1.4(5) . . . . ?
C10B C11B C12B C13B 177.9(3) . . . . ?
C11B C12B C13B C14B -0.7(5) . . . . ?
C12B C13B C14B C15B 1.5(5) . . . . ?
C13B C14B C15B N3B -0.3(5) . . . . ?
C9B C8B C16B C21B -44.4(5) . . . . ?
C7B C8B C16B C21B 130.6(4) . . . . ?
C9B C8B C16B C17B 137.2(3) . . . . ?
C7B C8B C16B C17B -47.9(5) . . . . ?
C21B C16B C17B O1B -178.8(3) . . . . ?
C8B C16B C17B O1B -0.3(5) . . . . ?
C21B C16B C17B C18B -0.1(5) . . . . ?
C8B C16B C17B C18B 178.4(3) . . . . ?
O1B C17B C18B O3B -5.3(5) . . . . ?
C16B C17B C18B O3B 176.0(3) . . . . ?
O1B C17B C18B C19B 178.7(3) . . . . ?
C16B C17B C18B C19B 0.0(5) . . . . ?
O3B C18B C19B O2B 4.4(5) . . . . ?
C17B C18B C19B O2B -179.6(3) . . . . ?
O3B C18B C19B C20B -176.7(3) . . . . ?
C17B C18B C19B C20B -0.7(5) . . . . ?
O2B C19B C20B C21B -179.9(4) . . . . ?
C18B C19B C20B C21B 1.4(6) . . . . ?
C17B C16B C21B C20B 0.8(5) . . . . ?
C8B C16B C21B C20B -177.7(3) . . . . ?
C19B C20B C21B C16B -1.4(6) . . . . ?
C2A C1A N1A C5A -0.2(5) . . . . ?
C2A C1A N1A Ru -176.8(3) . . . . ?
C4A C5A N1A C1A 1.5(4) . . . . ?
C10A C5A N1A C1A -176.5(3) . . . . ?
C4A C5A N1A Ru 178.6(2) . . . . ?
C10A C5A N1A Ru 0.6(3) . . . . ?
C9A C10A N2A C6A 0.5(4) . . . . ?
C5A C10A N2A C6A -179.8(2) . . . . ?
C9A C10A N2A Ru 177.9(2) . . . . ?
C5A C10A N2A Ru -2.4(3) . . . . ?
C7A C6A N2A C10A 0.0(4) . . . . ?
C11A C6A N2A C10A 179.0(2) . . . . ?
C7A C6A N2A Ru -177.3(2) . . . . ?
C11A C6A N2A Ru 1.7(3) . . . . ?
C14A C15A N3A C11A 0.0(4) . . . . ?
C14A C15A N3A Ru -178.1(2) . . . . ?
C12A C11A N3A C15A -0.7(4) . . . . ?
C6A C11A N3A C15A -179.5(2) . . . . ?
C12A C11A N3A Ru 177.7(2) . . . . ?
C6A C11A N3A Ru -1.1(3) . . . . ?
C2B C1B N1B C5B -0.5(4) . . . . ?
C2B C1B N1B Ru 177.6(2) . . . . ?
C4B C5B N1B C1B 0.4(4) . . . . ?
C6B C5B N1B C1B 178.1(3) . . . . ?
C4B C5B N1B Ru -178.0(2) . . . . ?
C6B C5B N1B Ru -0.3(3) . . . . ?
C9B C10B N2B C6B 1.2(4) . . . . ?
C11B C10B N2B C6B 176.0(2) . . . . ?
C9B C10B N2B Ru -164.3(2) . . . . ?
C11B C10B N2B Ru 10.5(3) . . . . ?
C7B C6B N2B C10B -0.7(4) . . . . ?
C5B C6B N2B C10B -175.3(3) . . . . ?
C7B C6B N2B Ru 164.8(2) . . . . ?
C5B C6B N2B Ru -9.8(3) . . . . ?
C14B C15B N3B C11B -1.7(4) . . . . ?
C14B C15B N3B Ru 177.9(2) . . . . ?
C12B C11B N3B C15B 2.6(4) . . . . ?
C10B C11B N3B C15B -176.8(2) . . . . ?
C12B C11B N3B Ru -177.1(2) . . . . ?
C10B C11B N3B Ru 3.6(3) . . . . ?
C20A C19A O2A C23A 18.1(13) . . . . ?
C18A C19A O2A C23A -163.9(12) . . . . ?
C20A C19A O2A C23 0.3(9) . . . . ?
C18A C19A O2A C23 178.3(8) . . . . ?
C19A C18A O3A C24A 69.5(5) . . . . ?
C17A C18A O3A C24A -116.2(4) . . . . ?
C18A C17A O1A C22A 59.8(4) . . . . ?
C16A C17A O1A C22A -126.5(3) . . . . ?
C18B C17B O1B C22B 69.8(5) . . . . ?
C16B C17B O1B C22B -111.5(4) . . . . ?
C19B C18B O3B C24B -97.5(5) . . . . ?
C17B C18B O3B C24B 86.6(5) . . . . ?
C20B C19B O2B C23B 6.1(6) . . . . ?
C18B C19B O2B C23B -175.1(4) . . . . ?
